data_4106384
loop_
_publ_author_name
'Stepan Chuprakov'
'Jamal A. Malik'
'Mikhail Zibinsky'
'Valery V. Fokin'

_publ_section_title
;
 Catalytic Asymmetric C-H Insertions of Rhodium(II) Azavinyl Carbenes
;
_journal_name_full 'Journal of the American Chemical Society'
_journal_page_first 10352
_journal_page_last 10355
_journal_paper_doi 10.1021/ja202969z
_journal_volume 133
_journal_year 2011
_chemical_formula_sum 'C15 H23 N O2 S'
_chemical_formula_weight 281.40
_chemical_name_systematic
; 
 ? 
;
_space_group_IT_number 18
_symmetry_cell_setting orthorhombic
_symmetry_space_group_name_Hall 'P 2 2ab'
_symmetry_space_group_name_H-M 'P 21 21 2'
_atom_sites_solution_hydrogens geom
_atom_sites_solution_primary direct
_atom_sites_solution_secondary difmap
_audit_creation_method SHELXL-97
_cell_angle_alpha 90.00
_cell_angle_beta 90.00
_cell_angle_gamma 90.00
_cell_formula_units_Z 4
_cell_length_a 9.6087(6)
_cell_length_b 28.2031(16)
_cell_length_c 5.4415(3)
_cell_measurement_reflns_used 7191
_cell_measurement_temperature 93(2)
_cell_measurement_theta_max 66.38
_cell_measurement_theta_min 3.13
_cell_volume 1474.62(15)
_computing_cell_refinement 'Bruker SAINT'
_computing_data_collection 'Bruker APEX2'
_computing_data_reduction 'Bruker SAINT'
_computing_molecular_graphics 'Bruker SHELXTL'
_computing_publication_material 'Bruker SHELXTL'
_computing_structure_refinement 'SHELXL-97 (Sheldrick, 1997)'
_computing_structure_solution 'SHELXS-97 (Sheldrick, 1990)'
_diffrn_ambient_temperature 93(2)
_diffrn_measured_fraction_theta_full 0.988
_diffrn_measured_fraction_theta_max 0.971
_diffrn_measurement_device_type 'Bruker APEX-II CCD'
_diffrn_measurement_method '\f and \w scans'
_diffrn_radiation_monochromator graphite
_diffrn_radiation_source 'fine-focus sealed tube'
_diffrn_radiation_type CuK\a
_diffrn_radiation_wavelength 1.54178
_diffrn_reflns_av_R_equivalents 0.0363
_diffrn_reflns_av_sigmaI/netI 0.0359
_diffrn_reflns_limit_h_max 11
_diffrn_reflns_limit_h_min -10
_diffrn_reflns_limit_k_max 33
_diffrn_reflns_limit_k_min -32
_diffrn_reflns_limit_l_max 6
_diffrn_reflns_limit_l_min -5
_diffrn_reflns_number 8441
_diffrn_reflns_theta_full 65.00
_diffrn_reflns_theta_max 66.96
_diffrn_reflns_theta_min 4.86
_exptl_absorpt_coefficient_mu 1.930
_exptl_absorpt_correction_T_max 0.8304
_exptl_absorpt_correction_T_min 0.4839
_exptl_absorpt_correction_type multi-scan
_exptl_absorpt_process_details sadabs
_exptl_crystal_colour colourless
_exptl_crystal_density_diffrn 1.268
_exptl_crystal_description needle
_exptl_crystal_F_000 608
_exptl_crystal_size_max 0.44
_exptl_crystal_size_mid 0.12
_exptl_crystal_size_min 0.10
_refine_diff_density_max 0.179
_refine_diff_density_min -0.296
_refine_diff_density_rms 0.042
_refine_ls_abs_structure_details 'Flack H D (1983), Acta Cryst. A39, 876-881'
_refine_ls_abs_structure_Flack 0.018(14)
_refine_ls_extinction_method none
_refine_ls_goodness_of_fit_ref 0.999
_refine_ls_hydrogen_treatment mixed
_refine_ls_matrix_type full
_refine_ls_number_parameters 177
_refine_ls_number_reflns 2532
_refine_ls_number_restraints 0
_refine_ls_restrained_S_all 0.999
_refine_ls_R_factor_all 0.0288
_refine_ls_R_factor_gt 0.0281
_refine_ls_shift/su_max 0.001
_refine_ls_shift/su_mean 0.000
_refine_ls_structure_factor_coef Fsqd
_refine_ls_weighting_details 'calc w=1/[\s^2^(Fo^2^)+(0.0600P)^2^+0.0000P] where P=(Fo^2^+2Fc^2^)/3'
_refine_ls_weighting_scheme calc
_refine_ls_wR_factor_gt 0.0776
_refine_ls_wR_factor_ref 0.0783
_reflns_number_gt 2460
_reflns_number_total 2532
_reflns_threshold_expression >2sigma(I)
_cod_data_source_file ja202969z_si_002.cif
_cod_data_source_block sharp36
_cod_database_code 4106384

loop_
_symmetry_equiv_pos_as_xyz
'x, y, z'
'x+1/2, -y+1/2, -z'
'-x+1/2, y+1/2, -z'
'-x, -y, z'

loop_
_atom_site_label
_atom_site_type_symbol
_atom_site_fract_x
_atom_site_fract_y
_atom_site_fract_z
_atom_site_U_iso_or_equiv
_atom_site_adp_type
_atom_site_occupancy
_atom_site_symmetry_multiplicity
_atom_site_calc_flag
_atom_site_refinement_flags
S1 S 0.06552(4) 0.241451(13) 0.58555(7) 0.01776(13) Uani 1 1 d .
O1 O -0.03046(13) 0.22379(4) 0.7647(2) 0.0284(3) Uani 1 1 d .
O2 O 0.20414(12) 0.25299(4) 0.6615(2) 0.0259(3) Uani 1 1 d .
N1 N -0.00418(16) 0.28911(5) 0.4698(3) 0.0204(3) Uani 1 1 d .
C1 C -0.37471(16) 0.41235(6) 0.3327(3) 0.0199(4) Uani 1 1 d .
H1 H -0.4682 0.4232 0.3387 0.024 Uiso 1 1 calc R
C2 C -0.28089(17) 0.42643(5) 0.5098(3) 0.0202(4) Uani 1 1 d .
H2 H -0.3099 0.4467 0.6396 0.024 Uiso 1 1 calc R
C3 C -0.14392(16) 0.41095(5) 0.4978(3) 0.0182(3) Uani 1 1 d .
H3 H -0.0799 0.4206 0.6212 0.022 Uiso 1 1 calc R
C4 C -0.09856(15) 0.38154(5) 0.3085(3) 0.0153(3) Uani 1 1 d .
C5 C 0.05300(16) 0.36676(5) 0.2905(3) 0.0155(3) Uani 1 1 d .
H5 H 0.0997 0.3767 0.4465 0.019 Uiso 1 1 calc R
C6 C 0.12500(15) 0.39366(5) 0.0774(3) 0.0166(3) Uani 1 1 d .
H6 H 0.0671 0.3889 -0.0733 0.020 Uiso 1 1 calc R
C7 C 0.12778(18) 0.44692(6) 0.1311(3) 0.0232(4) Uani 1 1 d .
H7A H 0.1807 0.4525 0.2845 0.028 Uiso 1 1 calc R
H7B H 0.0313 0.4581 0.1582 0.028 Uiso 1 1 calc R
C8 C 0.19344(18) 0.47602(5) -0.0762(3) 0.0246(4) Uani 1 1 d .
H8A H 0.1349 0.4737 -0.2254 0.029 Uiso 1 1 calc R
H8B H 0.1980 0.5098 -0.0270 0.029 Uiso 1 1 calc R
C9 C 0.34019(16) 0.45793(6) -0.1336(3) 0.0236(4) Uani 1 1 d .
H9A H 0.3780 0.4753 -0.2770 0.028 Uiso 1 1 calc R
H9B H 0.4019 0.4640 0.0086 0.028 Uiso 1 1 calc R
C10 C 0.06995(17) 0.31292(5) 0.2674(3) 0.0181(3) Uani 1 1 d .
H10A H 0.0319 0.3021 0.1078 0.022 Uiso 1 1 calc R
H10B H 0.1700 0.3045 0.2731 0.022 Uiso 1 1 calc R
C11 C -0.33231(17) 0.38234(6) 0.1463(3) 0.0230(4) Uani 1 1 d .
H11 H -0.3973 0.3720 0.0262 0.028 Uiso 1 1 calc R
C12 C -0.19568(17) 0.36732(6) 0.1344(3) 0.0202(4) Uani 1 1 d .
H12 H -0.1676 0.3469 0.0047 0.024 Uiso 1 1 calc R
C13 C 0.33783(16) 0.40500(6) -0.1889(3) 0.0200(3) Uani 1 1 d .
H13A H 0.4343 0.3938 -0.2157 0.024 Uiso 1 1 calc R
H13B H 0.2849 0.3995 -0.3423 0.024 Uiso 1 1 calc R
C14 C 0.27190(17) 0.37618(5) 0.0190(3) 0.0188(3) Uani 1 1 d .
H14A H 0.2681 0.3424 -0.0292 0.023 Uiso 1 1 calc R
H14B H 0.3305 0.3788 0.1681 0.023 Uiso 1 1 calc R
C15 C 0.0787(2) 0.20038(6) 0.3442(3) 0.0328(5) Uani 1 1 d .
H15A H 0.1227 0.1713 0.4046 0.049 Uiso 1 1 calc R
H15B H 0.1353 0.2139 0.2118 0.049 Uiso 1 1 calc R
H15C H -0.0144 0.1931 0.2816 0.049 Uiso 1 1 calc R
H1A H -0.092(2) 0.2857(6) 0.449(4) 0.018(5) Uiso 1 1 d .

loop_
_atom_site_aniso_label
_atom_site_aniso_U_11
_atom_site_aniso_U_22
_atom_site_aniso_U_33
_atom_site_aniso_U_23
_atom_site_aniso_U_13
_atom_site_aniso_U_12
S1 0.0226(2) 0.0151(2) 0.0156(2) 0.00150(14) -0.00148(15) 0.00014(15)
O1 0.0300(7) 0.0285(6) 0.0266(7) 0.0108(5) 0.0030(5) -0.0019(5)
O2 0.0228(6) 0.0279(6) 0.0269(6) 0.0021(5) -0.0039(5) 0.0018(5)
N1 0.0181(7) 0.0176(7) 0.0256(8) 0.0057(6) 0.0025(6) 0.0022(6)
C1 0.0168(7) 0.0210(8) 0.0219(9) 0.0039(7) -0.0002(7) 0.0019(6)
C2 0.0229(9) 0.0169(7) 0.0208(8) -0.0020(7) 0.0010(7) 0.0042(6)
C3 0.0200(8) 0.0181(7) 0.0166(8) -0.0014(6) -0.0030(6) -0.0004(6)
C4 0.0189(8) 0.0119(7) 0.0153(7) 0.0047(6) -0.0003(6) -0.0015(6)
C5 0.0159(8) 0.0167(7) 0.0138(7) 0.0008(6) -0.0020(7) -0.0002(6)
C6 0.0179(7) 0.0176(8) 0.0142(7) 0.0018(7) -0.0027(6) -0.0005(6)
C7 0.0243(8) 0.0187(8) 0.0264(9) 0.0026(7) 0.0065(7) -0.0001(6)
C8 0.0256(9) 0.0177(8) 0.0304(9) 0.0083(7) 0.0026(8) 0.0018(7)
C9 0.0195(8) 0.0226(8) 0.0288(10) 0.0084(7) 0.0003(7) -0.0040(7)
C10 0.0179(7) 0.0170(7) 0.0196(8) 0.0026(6) 0.0040(7) 0.0011(6)
C11 0.0195(8) 0.0325(9) 0.0171(8) -0.0014(7) -0.0046(7) -0.0053(7)
C12 0.0198(8) 0.0250(8) 0.0158(8) -0.0039(6) -0.0006(6) -0.0017(6)
C13 0.0139(7) 0.0237(8) 0.0225(8) 0.0033(7) -0.0009(7) 0.0008(6)
C14 0.0165(7) 0.0187(7) 0.0212(8) 0.0024(7) 0.0002(6) 0.0002(6)
C15 0.0597(13) 0.0169(8) 0.0216(9) -0.0030(7) -0.0086(9) 0.0039(8)

loop_
_atom_type_symbol
_atom_type_description
_atom_type_scat_dispersion_real
_atom_type_scat_dispersion_imag
_atom_type_scat_source
C C 0.0181 0.0091 'International Tables Vol C Tables 4.2.6.8 and 6.1.1.4'
H H 0.0000 0.0000 'International Tables Vol C Tables 4.2.6.8 and 6.1.1.4'
N N 0.0311 0.0180 'International Tables Vol C Tables 4.2.6.8 and 6.1.1.4'
O O 0.0492 0.0322 'International Tables Vol C Tables 4.2.6.8 and 6.1.1.4'
S S 0.3331 0.5567 'International Tables Vol C Tables 4.2.6.8 and 6.1.1.4'

loop_
_geom_angle_atom_site_label_1
_geom_angle_atom_site_label_2
_geom_angle_atom_site_label_3
_geom_angle
O1 S1 O2 118.82(7)
O1 S1 N1 106.59(8)
O2 S1 N1 107.85(8)
O1 S1 C15 109.05(9)
O2 S1 C15 107.37(9)
N1 S1 C15 106.56(8)
C10 N1 S1 117.80(11)
C10 N1 H1A 115.5(14)
S1 N1 H1A 111.3(13)
C2 C1 C11 119.78(15)
C2 C1 H1 120.1
C11 C1 H1 120.1
C1 C2 C3 119.79(15)
C1 C2 H2 120.1
C3 C2 H2 120.1
C2 C3 C4 121.25(15)
C2 C3 H3 119.4
C4 C3 H3 119.4
C12 C4 C3 117.80(14)
C12 C4 C5 121.42(14)
C3 C4 C5 120.77(14)
C4 C5 C10 112.30(12)
C4 C5 C6 110.02(12)
C10 C5 C6 112.11(13)
C4 C5 H5 107.4
C10 C5 H5 107.4
C6 C5 H5 107.4
C14 C6 C7 109.88(13)
C14 C6 C5 114.22(12)
C7 C6 C5 110.21(13)
C14 C6 H6 107.4
C7 C6 H6 107.4
C5 C6 H6 107.4
C6 C7 C8 113.12(14)
C6 C7 H7A 109.0
C8 C7 H7A 109.0
C6 C7 H7B 109.0
C8 C7 H7B 109.0
H7A C7 H7B 107.8
C9 C8 C7 110.54(13)
C9 C8 H8A 109.5
C7 C8 H8A 109.5
C9 C8 H8B 109.5
C7 C8 H8B 109.5
H8A C8 H8B 108.1
C13 C9 C8 110.68(13)
C13 C9 H9A 109.5
C8 C9 H9A 109.5
C13 C9 H9B 109.5
C8 C9 H9B 109.5
H9A C9 H9B 108.1
N1 C10 C5 109.81(13)
N1 C10 H10A 109.7
C5 C10 H10A 109.7
N1 C10 H10B 109.7
C5 C10 H10B 109.7
H10A C10 H10B 108.2
C12 C11 C1 120.17(16)
C12 C11 H11 119.9
C1 C11 H11 119.9
C11 C12 C4 121.19(16)
C11 C12 H12 119.4
C4 C12 H12 119.4
C9 C13 C14 112.38(14)
C9 C13 H13A 109.1
C14 C13 H13A 109.1
C9 C13 H13B 109.1
C14 C13 H13B 109.1
H13A C13 H13B 107.9
C6 C14 C13 111.40(13)
C6 C14 H14A 109.3
C13 C14 H14A 109.3
C6 C14 H14B 109.3
C13 C14 H14B 109.3
H14A C14 H14B 108.0
S1 C15 H15A 109.5
S1 C15 H15B 109.5
H15A C15 H15B 109.5
S1 C15 H15C 109.5
H15A C15 H15C 109.5
H15B C15 H15C 109.5

loop_
_geom_bond_atom_site_label_1
_geom_bond_atom_site_label_2
_geom_bond_distance
S1 O1 1.4312(13)
S1 O2 1.4321(13)
S1 N1 1.6285(14)
S1 C15 1.7556(18)
N1 C10 1.473(2)
N1 H1A 0.861(19)
C1 C2 1.378(2)
C1 C11 1.382(2)
C1 H1 0.9500
C2 C3 1.388(2)
C2 H2 0.9500
C3 C4 1.393(2)
C3 H3 0.9500
C4 C12 1.389(2)
C4 C5 1.518(2)
C5 C10 1.5325(19)
C5 C6 1.549(2)
C5 H5 1.0000
C6 C14 1.528(2)
C6 C7 1.530(2)
C6 H6 1.0000
C7 C8 1.531(2)
C7 H7A 0.9900
C7 H7B 0.9900
C8 C9 1.532(2)
C8 H8A 0.9900
C8 H8B 0.9900
C9 C13 1.523(2)
C9 H9A 0.9900
C9 H9B 0.9900
C10 H10A 0.9900
C10 H10B 0.9900
C11 C12 1.381(2)
C11 H11 0.9500
C12 H12 0.9500
C13 C14 1.530(2)
C13 H13A 0.9900
C13 H13B 0.9900
C14 H14A 0.9900
C14 H14B 0.9900
C15 H15A 0.9800
C15 H15B 0.9800
C15 H15C 0.9800
